data_4325090
loop_
_publ_author_name
'I. Ravikumar'
'Pradyut Ghosh'

_publ_section_title
;
 Zinc(II) and PPi Selective Fluorescence OFF-ON-OFF Functionality of a
 Chemosensor in Physiological Conditions
;
_journal_name_full 'Inorganic Chemistry'
_journal_page_first 4229
_journal_page_last 4231
_journal_paper_doi 10.1021/ic200314t
_journal_volume 50
_journal_year 2011
_chemical_formula_sum 'C78 H84 N18 O19 Zn3'
_chemical_formula_weight 1773.74
_chemical_name_systematic
; 
 ? 
;
_space_group_IT_number 4
_symmetry_cell_setting monoclinic
_symmetry_space_group_name_Hall 'P 2yb'
_symmetry_space_group_name_H-M 'P 1 21 1'
_atom_sites_solution_hydrogens geom
_atom_sites_solution_primary direct
_atom_sites_solution_secondary difmap
_audit_creation_method SHELXL-97
_cell_angle_alpha 90.00
_cell_angle_beta 111.454(3)
_cell_angle_gamma 90.00
_cell_formula_units_Z 2
_cell_length_a 15.690(3)
_cell_length_b 13.955(3)
_cell_length_c 21.083(5)
_cell_measurement_reflns_used 6013
_cell_measurement_temperature 100(2)
_cell_volume 4296.4(16)
_computing_cell_refinement 'BRUKER SMART APEX II'
_computing_data_collection 'BRUKER SMART APEX II'
_computing_data_reduction 'BRUKER AXS SAINT'
_computing_molecular_graphics 'BRUKER SHELXTL'
_computing_publication_material 'MERCURY 2.2'
_computing_structure_refinement 'SHELXL-97 (Sheldrick, 1997)'
_computing_structure_solution 'SHELXS-97 (Sheldrick, 1990)'
_diffrn_ambient_temperature 100(2)
_diffrn_detector_area_resol_mean 3
_diffrn_measured_fraction_theta_full 0.988
_diffrn_measured_fraction_theta_max 0.988
_diffrn_measurement_device_type 'BRUKER SMART APEX CCD AREA DETECTOR'
_diffrn_measurement_method 'OMEGA SCAN'
_diffrn_radiation_monochromator graphite
_diffrn_radiation_source 'fine-focus sealed tube'
_diffrn_radiation_type MoK\a
_diffrn_radiation_wavelength 0.71073
_diffrn_reflns_av_R_equivalents 0.0593
_diffrn_reflns_av_sigmaI/netI 0.0884
_diffrn_reflns_limit_h_max 17
_diffrn_reflns_limit_h_min -17
_diffrn_reflns_limit_k_max 14
_diffrn_reflns_limit_k_min -15
_diffrn_reflns_limit_l_max 21
_diffrn_reflns_limit_l_min -23
_diffrn_reflns_number 23758
_diffrn_reflns_theta_full 22.89
_diffrn_reflns_theta_max 22.89
_diffrn_reflns_theta_min 1.39
_exptl_absorpt_coefficient_mu 0.908
_exptl_absorpt_correction_T_max 0.8116
_exptl_absorpt_correction_T_min 0.7599
_exptl_absorpt_correction_type multi-scan
_exptl_absorpt_process_details 'Bruker SADABS'
_exptl_crystal_colour COLORLESS
_exptl_crystal_density_diffrn 1.371
_exptl_crystal_description BLOCK
_exptl_crystal_F_000 1840
_exptl_crystal_size_max 0.32
_exptl_crystal_size_mid 0.28
_exptl_crystal_size_min 0.24
_refine_diff_density_max 0.290
_refine_diff_density_min -0.269
_refine_diff_density_rms 0.043
_refine_ls_abs_structure_details 'Flack H D (1983), Acta Cryst. A39, 876-881'
_refine_ls_abs_structure_Flack 0.006(9)
_refine_ls_extinction_method none
_refine_ls_goodness_of_fit_ref 0.955
_refine_ls_hydrogen_treatment mixed
_refine_ls_matrix_type full
_refine_ls_number_parameters 1079
_refine_ls_number_reflns 10766
_refine_ls_number_restraints 1
_refine_ls_restrained_S_all 0.955
_refine_ls_R_factor_all 0.0599
_refine_ls_R_factor_gt 0.0408
_refine_ls_shift/su_max 0.001
_refine_ls_shift/su_mean 0.000
_refine_ls_structure_factor_coef Fsqd
_refine_ls_weighting_details 'calc w=1/[\s^2^(Fo^2^)+(0.0000P)^2^+0.0000P] where P=(Fo^2^+2Fc^2^)/3'
_refine_ls_weighting_scheme calc
_refine_ls_wR_factor_gt 0.0829
_refine_ls_wR_factor_ref 0.0911
_reflns_number_gt 8488
_reflns_number_total 10766
_reflns_threshold_expression >2sigma(I)
_cod_data_source_file ic200314t_si_002_2.cif
_cod_data_source_block Complex
_cod_original_cell_volume 4296.6(16)
_cod_database_code 4325090

loop_
_symmetry_equiv_pos_as_xyz
'x, y, z'
'-x, y+1/2, -z'

loop_
_atom_site_label
_atom_site_type_symbol
_atom_site_fract_x
_atom_site_fract_y
_atom_site_fract_z
_atom_site_U_iso_or_equiv
_atom_site_adp_type
_atom_site_occupancy
_atom_site_symmetry_multiplicity
_atom_site_calc_flag
_atom_site_refinement_flags
C1 C 0.6066(4) 0.2722(4) 0.2514(3) 0.0588(15) Uani 1 1 d .
H1 H 0.6099 0.2078 0.2339 0.071 Uiso 1 1 calc R
C2 C 0.6157(5) 0.3452(5) 0.1994(3) 0.093(2) Uani 1 1 d .
H2A H 0.6169 0.4094 0.2172 0.111 Uiso 1 1 calc R
H2B H 0.6732 0.3346 0.1931 0.111 Uiso 1 1 calc R
C3 C 0.5390(7) 0.3375(6) 0.1323(4) 0.116(3) Uani 1 1 d .
H3A H 0.5402 0.2747 0.1128 0.139 Uiso 1 1 calc R
H3B H 0.5466 0.3853 0.1014 0.139 Uiso 1 1 calc R
C4 C 0.4484(6) 0.3520(7) 0.1398(4) 0.121(3) Uani 1 1 d .
H4A H 0.3995 0.3452 0.0956 0.145 Uiso 1 1 calc R
H4B H 0.4455 0.4163 0.1563 0.145 Uiso 1 1 calc R
C5 C 0.4347(5) 0.2783(6) 0.1900(3) 0.100(2) Uani 1 1 d .
H5A H 0.3774 0.2915 0.1961 0.120 Uiso 1 1 calc R
H5B H 0.4310 0.2144 0.1710 0.120 Uiso 1 1 calc R
C6 C 0.5135(4) 0.2824(4) 0.2591(3) 0.0598(15) Uani 1 1 d .
H6 H 0.5119 0.3454 0.2791 0.072 Uiso 1 1 calc R
C7 C 0.7699(4) 0.2431(4) 0.3252(3) 0.0680(18) Uani 1 1 d .
H7A H 0.8041 0.2934 0.3133 0.082 Uiso 1 1 calc R
H7B H 0.7618 0.1909 0.2931 0.082 Uiso 1 1 calc R
C8 C 0.8240(4) 0.2078(4) 0.3959(3) 0.0592(14) Uani 1 1 d .
C9 C 0.9198(4) 0.1940(5) 0.4158(4) 0.0736(18) Uani 1 1 d .
H9 H 0.9503 0.2126 0.3873 0.088 Uiso 1 1 calc R
C10 C 0.9660(4) 0.1528(5) 0.4772(4) 0.080(2) Uani 1 1 d .
H10 H 1.0290 0.1444 0.4909 0.096 Uiso 1 1 calc R
C11 C 0.9215(4) 0.1228(5) 0.5206(4) 0.0667(17) Uani 1 1 d .
C12 C 0.9639(5) 0.0719(5) 0.5808(4) 0.083(2) Uani 1 1 d .
H12 H 1.0267 0.0611 0.5960 0.100 Uiso 1 1 calc R
C13 C 0.9161(5) 0.0381(5) 0.6175(4) 0.087(2) Uani 1 1 d .
H13 H 0.9452 0.0021 0.6566 0.105 Uiso 1 1 calc R
C14 C 0.8240(5) 0.0571(5) 0.5968(3) 0.0804(19) Uani 1 1 d .
H14 H 0.7915 0.0350 0.6230 0.096 Uiso 1 1 calc R
C15 C 0.7784(4) 0.1084(5) 0.5380(3) 0.0684(17) Uani 1 1 d .
H15 H 0.7162 0.1211 0.5254 0.082 Uiso 1 1 calc R
C16 C 0.8255(4) 0.1412(4) 0.4974(3) 0.0581(15) Uani 1 1 d .
C17 C 0.4385(3) 0.2259(4) 0.3384(3) 0.0540(14) Uani 1 1 d .
H17A H 0.4191 0.1648 0.3505 0.065 Uiso 1 1 calc R
H17B H 0.3852 0.2573 0.3059 0.065 Uiso 1 1 calc R
C18 C 0.4777(3) 0.2875(4) 0.4017(2) 0.0458(12) Uani 1 1 d .
C19 C 0.4179(4) 0.3314(4) 0.4292(3) 0.0496(13) Uani 1 1 d .
H19 H 0.3549 0.3228 0.4086 0.059 Uiso 1 1 calc R
C20 C 0.4533(4) 0.3866(4) 0.4860(3) 0.0517(14) Uani 1 1 d .
H20 H 0.4144 0.4142 0.5052 0.062 Uiso 1 1 calc R
C21 C 0.5481(3) 0.4022(4) 0.5159(2) 0.0457(13) Uani 1 1 d .
C22 C 0.5885(4) 0.4629(4) 0.5724(3) 0.0573(15) Uani 1 1 d .
H22 H 0.5524 0.4911 0.5937 0.069 Uiso 1 1 calc R
C23 C 0.6780(4) 0.4801(5) 0.5954(3) 0.0717(17) Uani 1 1 d .
H23 H 0.7038 0.5211 0.6323 0.086 Uiso 1 1 calc R
C24 C 0.7338(4) 0.4368(4) 0.5646(3) 0.0699(17) Uani 1 1 d .
H24 H 0.7961 0.4507 0.5809 0.084 Uiso 1 1 calc R
C25 C 0.6988(4) 0.3748(4) 0.5113(3) 0.0550(14) Uani 1 1 d .
H25 H 0.7368 0.3450 0.4922 0.066 Uiso 1 1 calc R
C26 C 0.6050(4) 0.3573(4) 0.4860(3) 0.0448(13) Uani 1 1 d .
C27 C 0.0919(4) 0.9003(4) 0.1862(3) 0.0581(15) Uani 1 1 d .
H27 H 0.0288 0.9197 0.1781 0.070 Uiso 1 1 calc R
C28 C 0.1376(4) 0.8720(4) 0.2620(3) 0.0683(17) Uani 1 1 d .
H28A H 0.2020 0.8590 0.2720 0.082 Uiso 1 1 calc R
H28B H 0.1336 0.9256 0.2900 0.082 Uiso 1 1 calc R
C29 C 0.0940(4) 0.7843(5) 0.2808(3) 0.0786(18) Uani 1 1 d .
H29A H 0.0321 0.7994 0.2772 0.094 Uiso 1 1 calc R
H29B H 0.1288 0.7660 0.3275 0.094 Uiso 1 1 calc R
C30 C 0.0922(5) 0.7001(5) 0.2326(3) 0.088(2) Uani 1 1 d .
H30A H 0.1543 0.6814 0.2390 0.106 Uiso 1 1 calc R
H30B H 0.0617 0.6454 0.2433 0.106 Uiso 1 1 calc R
C31 C 0.0417(4) 0.7302(4) 0.1590(3) 0.0730(18) Uani 1 1 d .
H31A H -0.0209 0.7470 0.1525 0.088 Uiso 1 1 calc R
H31B H 0.0400 0.6769 0.1290 0.088 Uiso 1 1 calc R
C32 C 0.0886(4) 0.8157(4) 0.1405(3) 0.0561(15) Uani 1 1 d .
H32 H 0.1518 0.7971 0.1481 0.067 Uiso 1 1 calc R
C33 C 0.1180(4) 1.0770(4) 0.1877(3) 0.0620(15) Uani 1 1 d .
H33A H 0.1520 1.0875 0.2358 0.074 Uiso 1 1 calc R
H33B H 0.0532 1.0811 0.1798 0.074 Uiso 1 1 calc R
C34 C 0.1433(4) 1.1551(4) 0.1460(3) 0.0575(15) Uani 1 1 d .
C35 C 0.1544(4) 1.2505(4) 0.1695(3) 0.0710(18) Uani 1 1 d .
H35 H 0.1484 1.2662 0.2106 0.085 Uiso 1 1 calc R
C36 C 0.1738(4) 1.3190(4) 0.1310(3) 0.0771(19) Uani 1 1 d .
H36 H 0.1805 1.3825 0.1453 0.093 Uiso 1 1 calc R
C37 C 0.1839(4) 1.2941(4) 0.0698(3) 0.0598(14) Uani 1 1 d .
C38 C 0.2043(4) 1.3618(5) 0.0274(4) 0.0762(19) Uani 1 1 d .
H38 H 0.2097 1.4262 0.0397 0.091 Uiso 1 1 calc R
C39 C 0.2159(4) 1.3351(5) -0.0303(4) 0.080(2) Uani 1 1 d .
H39 H 0.2323 1.3800 -0.0565 0.096 Uiso 1 1 calc R
C40 C 0.2030(4) 1.2386(5) -0.0505(3) 0.0778(19) Uani 1 1 d .
H40 H 0.2087 1.2204 -0.0912 0.093 Uiso 1 1 calc R
C41 C 0.1822(4) 1.1709(4) -0.0116(3) 0.0650(16) Uani 1 1 d .
H41 H 0.1750 1.1072 -0.0254 0.078 Uiso 1 1 calc R
C42 C 0.1716(3) 1.1978(4) 0.0492(3) 0.0553(14) Uani 1 1 d .
C43 C 0.0624(4) 0.7873(5) 0.0178(3) 0.0770(18) Uani 1 1 d .
H43A H 0.0162 0.7999 -0.0267 0.092 Uiso 1 1 calc R
H43B H 0.0571 0.7207 0.0290 0.092 Uiso 1 1 calc R
C44 C 0.1553(5) 0.8045(4) 0.0156(3) 0.0689(17) Uani 1 1 d .
C45 C 0.1956(6) 0.7345(5) -0.0111(3) 0.092(2) Uani 1 1 d .
H45 H 0.1642 0.6779 -0.0281 0.110 Uiso 1 1 calc R
C46 C 0.2792(7) 0.7478(5) -0.0127(3) 0.093(3) Uani 1 1 d .
H46 H 0.3045 0.7022 -0.0328 0.112 Uiso 1 1 calc R
C47 C 0.3297(6) 0.8328(5) 0.0167(3) 0.078(2) Uani 1 1 d .
C48 C 0.4196(7) 0.8487(7) 0.0219(4) 0.096(3) Uani 1 1 d .
H48 H 0.4491 0.8035 0.0048 0.116 Uiso 1 1 calc R
C49 C 0.4652(5) 0.9302(7) 0.0520(4) 0.091(2) Uani 1 1 d .
H49 H 0.5250 0.9403 0.0546 0.109 Uiso 1 1 calc R
C50 C 0.4220(5) 0.9985(6) 0.0786(3) 0.083(2) Uani 1 1 d .
H50 H 0.4538 1.0529 0.1000 0.100 Uiso 1 1 calc R
C51 C 0.3334(4) 0.9853(5) 0.0734(3) 0.0680(16) Uani 1 1 d .
H51 H 0.3048 1.0319 0.0902 0.082 Uiso 1 1 calc R
C52 C 0.2845(5) 0.9019(4) 0.0426(3) 0.0591(15) Uani 1 1 d .
C53 C 0.4952(3) 0.6939(4) 0.3092(3) 0.0529(14) Uani 1 1 d .
H53 H 0.5091 0.6322 0.2929 0.064 Uiso 1 1 calc R
C54 C 0.3973(4) 0.6910(5) 0.3069(3) 0.0785(18) Uani 1 1 d .
H54A H 0.3560 0.6770 0.2608 0.094 Uiso 1 1 calc R
H54B H 0.3810 0.7531 0.3196 0.094 Uiso 1 1 calc R
C55 C 0.3865(5) 0.6147(5) 0.3553(4) 0.097(2) Uani 1 1 d .
H55A H 0.3978 0.5520 0.3402 0.116 Uiso 1 1 calc R
H55B H 0.3241 0.6156 0.3541 0.116 Uiso 1 1 calc R
C56 C 0.4527(4) 0.6314(4) 0.4286(3) 0.0759(19) Uani 1 1 d .
H56A H 0.4389 0.6920 0.4452 0.091 Uiso 1 1 calc R
H56B H 0.4459 0.5808 0.4579 0.091 Uiso 1 1 calc R
C57 C 0.5490(4) 0.6326(4) 0.4301(3) 0.0633(16) Uani 1 1 d .
H57A H 0.5635 0.5703 0.4163 0.076 Uiso 1 1 calc R
H57B H 0.5908 0.6443 0.4764 0.076 Uiso 1 1 calc R
C58 C 0.5630(3) 0.7094(4) 0.3831(2) 0.0488(12) Uani 1 1 d .
H58 H 0.5499 0.7719 0.3987 0.059 Uiso 1 1 calc R
C59 C 0.4778(4) 0.7477(4) 0.1940(3) 0.0643(16) Uani 1 1 d .
H59A H 0.4635 0.8062 0.1674 0.077 Uiso 1 1 calc R
H59B H 0.4219 0.7105 0.1825 0.077 Uiso 1 1 calc R
C60 C 0.5471(4) 0.6917(4) 0.1765(3) 0.0583(15) Uani 1 1 d .
C61 C 0.5174(5) 0.6359(5) 0.1151(3) 0.0790(19) Uani 1 1 d .
H61 H 0.4559 0.6347 0.0871 0.095 Uiso 1 1 calc R
C62 C 0.5775(6) 0.5865(5) 0.0983(3) 0.082(2) Uani 1 1 d .
H62 H 0.5582 0.5525 0.0576 0.099 Uiso 1 1 calc R
C63 C 0.6708(5) 0.5842(4) 0.1413(3) 0.0686(18) Uani 1 1 d .
C64 C 0.7399(7) 0.5300(5) 0.1301(4) 0.099(3) Uani 1 1 d .
H64 H 0.7248 0.4920 0.0912 0.119 Uiso 1 1 calc R
C65 C 0.8271(7) 0.5318(6) 0.1741(5) 0.110(3) Uani 1 1 d .
H65 H 0.8710 0.4951 0.1654 0.132 Uiso 1 1 calc R
C66 C 0.8529(5) 0.5888(6) 0.2336(4) 0.104(3) Uani 1 1 d .
H66 H 0.9137 0.5909 0.2633 0.125 Uiso 1 1 calc R
C67 C 0.7874(5) 0.6411(5) 0.2471(3) 0.0775(19) Uani 1 1 d .
H67 H 0.8041 0.6772 0.2869 0.093 Uiso 1 1 calc R
C68 C 0.6964(5) 0.6413(4) 0.2025(3) 0.0590(15) Uani 1 1 d .
C69 C 0.7265(4) 0.7525(4) 0.4437(3) 0.0556(14) Uani 1 1 d .
H69A H 0.7537 0.7007 0.4753 0.067 Uiso 1 1 calc R
H69B H 0.6971 0.7959 0.4653 0.067 Uiso 1 1 calc R
C70 C 0.8003(4) 0.8051(4) 0.4291(3) 0.0591(15) Uani 1 1 d .
C71 C 0.8792(5) 0.8339(5) 0.4834(4) 0.080(2) Uani 1 1 d .
H71 H 0.8861 0.8176 0.5278 0.096 Uiso 1 1 calc R
C72 C 0.9447(5) 0.8848(6) 0.4720(5) 0.097(3) Uani 1 1 d .
H72 H 0.9967 0.9037 0.5083 0.116 Uiso 1 1 calc R
C73 C 0.9345(5) 0.9092(5) 0.4053(5) 0.089(2) Uani 1 1 d .
C74 C 0.9967(6) 0.9692(7) 0.3876(7) 0.131(4) Uani 1 1 d .
H74 H 1.0494 0.9903 0.4223 0.157 Uiso 1 1 calc R
C75 C 0.9830(8) 0.9961(8) 0.3245(8) 0.142(5) Uani 1 1 d .
H75 H 1.0239 1.0369 0.3153 0.170 Uiso 1 1 calc R
C76 C 0.9055(7) 0.9618(6) 0.2722(6) 0.125(3) Uani 1 1 d .
H76 H 0.8965 0.9784 0.2274 0.150 Uiso 1 1 calc R
C77 C 0.8413(5) 0.9038(5) 0.2843(4) 0.089(2) Uani 1 1 d .
H77 H 0.7905 0.8815 0.2484 0.107 Uiso 1 1 calc R
C78 C 0.8542(5) 0.8796(5) 0.3517(4) 0.0726(18) Uani 1 1 d .
N1 N 0.6795(3) 0.2805(4) 0.3189(3) 0.0548(13) Uani 1 1 d .
N2 N 0.7793(3) 0.1849(3) 0.4355(2) 0.0548(12) Uani 1 1 d .
N3 N 0.5065(3) 0.2096(4) 0.3069(2) 0.0506(11) Uani 1 1 d .
N4 N 0.5681(3) 0.2971(3) 0.43024(19) 0.0408(9) Uani 1 1 d .
N5 N 0.6267(3) 0.0132(3) 0.3737(2) 0.0507(11) Uani 1 1 d .
N6 N 0.1389(3) 0.9820(3) 0.1684(2) 0.0505(11) Uani 1 1 d .
N7 N 0.1498(3) 1.1285(3) 0.0881(2) 0.0536(12) Uani 1 1 d .
N8 N 0.0459(5) 0.8493(4) 0.0689(3) 0.0647(15) Uani 1 1 d .
N9 N 0.1967(3) 0.8876(3) 0.0406(2) 0.0576(12) Uani 1 1 d .
N10 N -0.0484(6) 1.0312(4) -0.0324(4) 0.095(2) Uani 1 1 d .
N11 N 0.5112(3) 0.7715(4) 0.2662(2) 0.0558(14) Uani 1 1 d .
N12 N 0.6334(3) 0.6948(3) 0.2176(2) 0.0518(11) Uani 1 1 d .
N13 N 0.6565(3) 0.7126(4) 0.3813(2) 0.0490(11) Uani 1 1 d .
N14 N 0.7869(3) 0.8266(3) 0.3648(3) 0.0584(12) Uani 1 1 d .
N15 N 0.3765(4) 0.9919(4) 0.2382(2) 0.0599(12) Uani 1 1 d .
N16 N 0.7791(4) 0.4994(4) 0.3925(3) 0.0639(13) Uani 1 1 d .
N17 N 0.6768(9) 0.0407(8) 0.1143(7) 0.187(5) Uani 1 1 d .
N18 N 0.1612(7) 0.2257(8) 0.3555(5) 0.142(3) Uiso 1 1 d .
O1 O 0.6034(2) 0.0676(3) 0.41321(17) 0.0524(9) Uani 1 1 d .
O2 O 0.6181(3) -0.0749(3) 0.3765(2) 0.0664(11) Uani 1 1 d .
O3 O 0.6584(3) 0.0505(3) 0.33353(19) 0.0596(10) Uani 1 1 d .
O4 O -0.0466(3) 1.0441(3) 0.0287(3) 0.0967(15) Uani 1 1 d .
O5 O -0.1179(4) 1.0497(4) -0.0823(3) 0.118(2) Uani 1 1 d .
O6 O 0.0231(4) 1.0024(4) -0.0392(2) 0.0925(15) Uani 1 1 d .
O7 O 0.6239(3) 0.9113(3) 0.2304(2) 0.0725(12) Uani 1 1 d .
O8 O 0.3394(3) 0.9114(3) 0.2219(2) 0.0778(12) Uani 1 1 d .
O9 O 0.3301(3) 1.0642(3) 0.2310(2) 0.0846(13) Uani 1 1 d .
O10 O 0.4605(3) 0.9988(4) 0.2602(3) 0.1073(17) Uani 1 1 d .
O11 O 0.8248(3) 0.4264(3) 0.4063(3) 0.1052(17) Uani 1 1 d .
O12 O 0.6965(3) 0.4950(3) 0.3571(2) 0.0760(12) Uani 1 1 d .
O13 O 0.8137(3) 0.5768(3) 0.4147(3) 0.0977(16) Uani 1 1 d .
O14 O 0.7001(17) 0.0532(8) 0.0729(10) 0.529(18) Uani 1 1 d .
O15 O 0.6536(8) 0.0955(6) 0.1444(7) 0.262(7) Uani 1 1 d .
O16 O 0.6924(4) -0.0435(5) 0.1327(3) 0.128(2) Uani 1 1 d .
O17A O 0.1881(14) 0.3002(18) 0.3356(11) 0.209(8) Uiso 0.47 1 d P
O17B O 0.1802(12) 0.3078(14) 0.3787(9) 0.190(6) Uiso 0.53 1 d P
O18A O 0.0785(11) 0.2385(11) 0.3208(8) 0.183(6) Uiso 0.54 1 d P
O18B O 0.157(3) 0.151(4) 0.373(2) 0.37(3) Uiso 0.46 1 d P
O19A O 0.2254(6) 0.1984(8) 0.3404(5) 0.108(3) Uiso 0.55 1 d P
O19B O 0.1272(13) 0.1739(15) 0.3875(10) 0.157(7) Uiso 0.45 1 d P
Zn1 Zn 0.63760(4) 0.20660(4) 0.38716(3) 0.04605(16) Uani 1 1 d .
Zn2 Zn 0.11124(4) 0.98334(4) 0.06438(3) 0.05608(18) Uani 1 1 d .
Zn3 Zn 0.65412(4) 0.79461(4) 0.29722(3) 0.05225(17) Uani 1 1 d .
H13X H 0.667(3) 0.651(4) 0.379(2) 0.040(15) Uiso 1 1 d .
H11X H 0.483(3) 0.811(4) 0.272(3) 0.037(17) Uiso 1 1 d .
H6X H 0.196(3) 0.970(3) 0.1848(19) 0.024(12) Uiso 1 1 d .
H8X H -0.004(3) 0.852(4) 0.061(3) 0.033(18) Uiso 1 1 d .
H3X H 0.492(3) 0.150(3) 0.287(2) 0.029(12) Uiso 1 1 d .
H1X H 0.684(4) 0.333(4) 0.327(3) 0.07(2) Uiso 1 1 d .

loop_
_atom_site_aniso_label
_atom_site_aniso_U_11
_atom_site_aniso_U_22
_atom_site_aniso_U_33
_atom_site_aniso_U_23
_atom_site_aniso_U_13
_atom_site_aniso_U_12
C1 0.086(4) 0.048(3) 0.057(4) 0.000(3) 0.043(3) -0.003(3)
C2 0.131(6) 0.089(5) 0.075(5) 0.015(4) 0.058(5) 0.000(5)
C3 0.185(9) 0.110(6) 0.064(5) 0.015(4) 0.058(6) -0.008(6)
C4 0.138(8) 0.140(8) 0.067(5) 0.038(5) 0.015(5) 0.004(6)
C5 0.106(6) 0.133(7) 0.048(4) 0.016(4) 0.012(4) -0.006(5)
C6 0.073(4) 0.050(3) 0.054(3) 0.000(3) 0.021(3) 0.001(3)
C7 0.074(4) 0.061(4) 0.097(5) -0.014(3) 0.065(4) -0.012(3)
C8 0.062(4) 0.043(3) 0.082(4) -0.020(3) 0.037(3) -0.008(3)
C9 0.064(4) 0.057(4) 0.122(6) -0.009(4) 0.060(4) -0.002(4)
C10 0.053(4) 0.064(4) 0.124(6) -0.012(4) 0.033(5) 0.010(3)
C11 0.049(4) 0.070(4) 0.083(5) -0.016(4) 0.027(4) 0.002(3)
C12 0.051(4) 0.097(5) 0.088(5) -0.015(4) 0.008(4) 0.020(4)
C13 0.073(5) 0.102(6) 0.086(5) -0.004(4) 0.028(4) 0.027(4)
C14 0.068(5) 0.113(5) 0.060(4) 0.000(4) 0.024(3) 0.023(4)
C15 0.053(4) 0.092(5) 0.064(4) -0.007(4) 0.026(3) 0.008(4)
C16 0.052(4) 0.054(4) 0.067(4) -0.020(3) 0.020(3) 0.002(3)
C17 0.048(3) 0.055(4) 0.056(3) -0.003(3) 0.016(3) -0.002(3)
C18 0.050(3) 0.043(3) 0.047(3) 0.006(3) 0.021(3) -0.001(3)
C19 0.042(3) 0.051(3) 0.059(3) -0.002(3) 0.023(3) 0.001(3)
C20 0.051(4) 0.057(3) 0.058(3) -0.001(3) 0.033(3) 0.008(3)
C21 0.048(4) 0.048(3) 0.047(3) 0.002(3) 0.025(3) 0.000(3)
C22 0.053(4) 0.068(4) 0.052(3) -0.013(3) 0.021(3) 0.006(3)
C23 0.073(5) 0.083(4) 0.055(3) -0.022(4) 0.019(3) -0.004(4)
C24 0.045(4) 0.093(5) 0.060(4) -0.022(3) 0.006(3) -0.004(3)
C25 0.042(3) 0.064(4) 0.053(3) -0.014(3) 0.011(3) 0.001(3)
C26 0.048(4) 0.044(3) 0.045(3) 0.006(3) 0.021(3) 0.000(3)
C27 0.051(3) 0.050(3) 0.072(4) 0.001(3) 0.022(3) 0.001(3)
C28 0.073(4) 0.075(4) 0.055(4) 0.012(3) 0.022(3) -0.002(3)
C29 0.081(4) 0.082(5) 0.076(4) 0.019(4) 0.032(3) 0.004(4)
C30 0.092(5) 0.065(4) 0.113(6) 0.028(5) 0.044(4) -0.001(4)
C31 0.082(4) 0.048(4) 0.084(5) 0.007(3) 0.025(4) -0.007(3)
C32 0.059(4) 0.047(3) 0.056(3) 0.006(3) 0.014(3) 0.002(3)
C33 0.071(4) 0.059(4) 0.060(4) -0.004(3) 0.028(3) -0.006(3)
C34 0.062(4) 0.053(4) 0.051(4) -0.005(3) 0.014(3) -0.001(3)
C35 0.093(5) 0.050(4) 0.077(4) -0.014(3) 0.038(4) -0.007(3)
C36 0.085(5) 0.048(4) 0.088(5) -0.007(4) 0.019(4) 0.001(3)
C37 0.060(4) 0.044(3) 0.073(4) 0.005(3) 0.022(3) 0.006(3)
C38 0.073(5) 0.058(4) 0.093(5) 0.008(4) 0.026(4) 0.004(3)
C39 0.076(5) 0.081(5) 0.077(5) 0.034(4) 0.020(4) 0.004(4)
C40 0.081(5) 0.077(5) 0.077(5) 0.006(4) 0.031(4) 0.006(4)
C41 0.073(4) 0.056(4) 0.068(4) 0.007(3) 0.028(3) 0.008(3)
C42 0.048(3) 0.052(4) 0.059(3) 0.010(3) 0.012(3) 0.009(3)
C43 0.093(5) 0.056(4) 0.072(4) -0.010(4) 0.018(4) -0.019(4)
C44 0.102(5) 0.041(4) 0.061(4) -0.002(3) 0.028(4) 0.007(4)
C45 0.148(7) 0.055(5) 0.080(5) -0.012(3) 0.053(5) 0.008(5)
C46 0.164(8) 0.061(5) 0.076(5) -0.004(4) 0.068(6) 0.030(5)
C47 0.106(6) 0.085(5) 0.058(4) 0.025(4) 0.049(4) 0.039(5)
C48 0.127(8) 0.109(6) 0.081(5) 0.041(5) 0.071(5) 0.054(6)
C49 0.089(6) 0.123(7) 0.080(5) 0.041(5) 0.053(5) 0.033(5)
C50 0.082(5) 0.112(6) 0.059(4) 0.018(4) 0.030(4) 0.000(5)
C51 0.080(5) 0.073(4) 0.059(4) 0.012(4) 0.034(3) 0.016(4)
C52 0.081(5) 0.050(4) 0.050(3) 0.005(3) 0.029(3) 0.017(3)
C53 0.063(4) 0.037(3) 0.065(4) 0.015(3) 0.030(3) 0.001(3)
C54 0.061(4) 0.095(5) 0.087(4) 0.014(4) 0.037(3) -0.008(4)
C55 0.087(5) 0.100(5) 0.124(6) 0.017(5) 0.063(5) -0.016(4)
C56 0.093(5) 0.063(4) 0.096(5) 0.019(4) 0.064(4) 0.003(4)
C57 0.089(5) 0.047(3) 0.069(4) 0.018(3) 0.047(3) 0.007(3)
C58 0.061(3) 0.040(3) 0.054(3) 0.007(3) 0.031(3) 0.006(3)
C59 0.059(4) 0.074(4) 0.057(4) 0.002(3) 0.018(3) -0.004(3)
C60 0.079(4) 0.050(4) 0.051(3) 0.010(3) 0.031(3) 0.000(3)
C61 0.095(5) 0.089(5) 0.050(4) -0.013(4) 0.023(4) -0.011(4)
C62 0.123(7) 0.065(5) 0.059(4) -0.018(3) 0.033(5) -0.012(4)
C63 0.110(6) 0.049(4) 0.069(4) 0.003(3) 0.057(4) 0.006(4)
C64 0.169(8) 0.070(5) 0.086(6) -0.015(4) 0.079(6) 0.008(6)
C65 0.135(8) 0.120(7) 0.101(7) 0.014(6) 0.073(6) 0.054(6)
C66 0.103(6) 0.132(7) 0.091(5) 0.001(5) 0.051(5) 0.038(5)
C67 0.082(5) 0.083(5) 0.072(4) -0.007(4) 0.034(4) 0.019(4)
C68 0.085(5) 0.052(4) 0.047(3) 0.002(3) 0.033(3) -0.002(3)
C69 0.063(4) 0.055(3) 0.045(3) -0.002(3) 0.015(3) 0.010(3)
C70 0.054(4) 0.055(4) 0.062(4) -0.014(3) 0.014(3) 0.013(3)
C71 0.068(5) 0.077(5) 0.087(5) -0.026(4) 0.020(4) 0.008(4)
C72 0.053(5) 0.094(6) 0.135(8) -0.048(6) 0.025(5) 0.002(4)
C73 0.071(5) 0.069(5) 0.142(8) -0.039(5) 0.056(6) -0.010(4)
C74 0.080(6) 0.101(7) 0.245(13) -0.077(9) 0.098(9) -0.030(6)
C75 0.109(8) 0.102(8) 0.265(15) -0.063(10) 0.128(11) -0.027(6)
C76 0.136(8) 0.096(6) 0.201(11) 0.006(7) 0.132(8) 0.002(6)
C77 0.085(5) 0.083(5) 0.121(6) -0.004(5) 0.064(5) -0.010(4)
C78 0.067(5) 0.060(4) 0.103(5) -0.015(4) 0.046(4) -0.001(4)
N1 0.066(4) 0.045(4) 0.063(3) -0.009(3) 0.037(3) -0.013(3)
N2 0.054(3) 0.053(3) 0.068(3) -0.007(2) 0.035(3) 0.003(2)
N3 0.066(3) 0.040(3) 0.049(3) -0.003(3) 0.025(2) -0.007(3)
N4 0.038(3) 0.042(2) 0.046(2) 0.001(2) 0.018(2) 0.000(2)
N5 0.053(3) 0.039(3) 0.062(3) 0.004(2) 0.022(2) 0.002(2)
N6 0.045(3) 0.051(3) 0.054(3) 0.001(2) 0.017(2) -0.003(3)
N7 0.056(3) 0.044(3) 0.054(3) 0.001(2) 0.012(2) 0.004(2)
N8 0.060(4) 0.056(3) 0.067(4) -0.001(3) 0.010(3) -0.001(3)
N9 0.074(4) 0.051(3) 0.048(3) 0.001(2) 0.023(3) 0.012(3)
N10 0.099(6) 0.051(4) 0.107(6) 0.017(4) 0.004(5) -0.010(4)
N11 0.062(3) 0.055(3) 0.059(3) 0.005(3) 0.031(3) 0.010(3)
N12 0.060(3) 0.050(3) 0.050(3) 0.001(2) 0.025(2) 0.008(3)
N13 0.056(3) 0.037(3) 0.059(3) -0.004(2) 0.027(2) 0.006(3)
N14 0.057(3) 0.050(3) 0.076(3) -0.007(3) 0.033(3) -0.004(2)
N15 0.056(3) 0.071(4) 0.047(3) -0.006(3) 0.011(2) -0.003(3)
N16 0.052(3) 0.046(3) 0.098(4) -0.004(3) 0.034(3) 0.005(3)
N17 0.302(13) 0.099(8) 0.240(12) 0.043(8) 0.196(11) -0.042(8)
O1 0.059(2) 0.050(2) 0.057(2) -0.0020(19) 0.032(2) -0.0006(19)
O2 0.090(3) 0.034(2) 0.086(3) 0.008(2) 0.046(3) 0.004(2)
O3 0.075(3) 0.049(2) 0.069(3) 0.001(2) 0.043(2) -0.008(2)
O4 0.096(4) 0.062(3) 0.108(4) -0.004(3) 0.009(3) 0.009(3)
O5 0.104(4) 0.072(3) 0.119(4) 0.029(3) -0.028(4) -0.004(3)
O6 0.093(4) 0.080(4) 0.086(3) 0.014(3) 0.010(3) 0.004(3)
O7 0.110(3) 0.052(2) 0.074(3) 0.009(2) 0.056(3) 0.010(2)
O8 0.079(3) 0.053(3) 0.097(3) 0.001(2) 0.027(3) -0.007(2)
O9 0.067(3) 0.061(3) 0.112(4) -0.018(3) 0.017(3) 0.013(2)
O10 0.047(3) 0.106(4) 0.141(4) -0.044(3) 0.001(3) 0.000(3)
O11 0.072(3) 0.059(3) 0.169(5) -0.013(3) 0.027(3) 0.014(3)
O12 0.056(3) 0.068(3) 0.097(3) -0.011(2) 0.019(2) -0.002(2)
O13 0.072(3) 0.057(3) 0.153(5) -0.036(3) 0.029(3) -0.010(2)
O14 1.17(5) 0.133(9) 0.63(3) 0.076(12) 0.74(4) -0.009(16)
O15 0.308(12) 0.126(7) 0.458(18) -0.104(10) 0.266(13) -0.015(7)
O16 0.161(5) 0.140(6) 0.121(4) 0.003(4) 0.097(4) -0.011(4)
Zn1 0.0479(4) 0.0450(3) 0.0508(3) -0.0040(3) 0.0246(3) -0.0024(3)
Zn2 0.0669(4) 0.0447(4) 0.0543(4) -0.0016(3) 0.0195(3) 0.0024(3)
Zn3 0.0608(4) 0.0514(4) 0.0507(4) -0.0012(3) 0.0277(3) -0.0057(3)

loop_
_atom_type_symbol
_atom_type_description
_atom_type_scat_dispersion_real
_atom_type_scat_dispersion_imag
_atom_type_scat_source
C C 0.0033 0.0016 'International Tables Vol C Tables 4.2.6.8 and 6.1.1.4'
H H 0.0000 0.0000 'International Tables Vol C Tables 4.2.6.8 and 6.1.1.4'
N N 0.0061 0.0033 'International Tables Vol C Tables 4.2.6.8 and 6.1.1.4'
O O 0.0106 0.0060 'International Tables Vol C Tables 4.2.6.8 and 6.1.1.4'
Zn Zn 0.2839 1.4301 'International Tables Vol C Tables 4.2.6.8 and 6.1.1.4'

loop_
_geom_angle_atom_site_label_1
_geom_angle_atom_site_label_2
_geom_angle_atom_site_label_3
_geom_angle
N1 C1 C6 108.9(4)
N1 C1 C2 113.3(5)
C6 C1 C2 110.7(5)
C3 C2 C1 112.0(6)
C2 C3 C4 111.0(6)
C3 C4 C5 110.9(7)
C6 C5 C4 111.2(6)
N3 C6 C5 113.1(5)
N3 C6 C1 108.8(4)
C5 C6 C1 111.5(5)
N1 C7 C8 112.4(4)
N2 C8 C9 122.4(6)
N2 C8 C7 118.1(5)
C9 C8 C7 119.3(5)
C10 C9 C8 118.5(6)
C9 C10 C11 121.9(6)
C12 C11 C10 124.1(6)
C12 C11 C16 119.7(6)
C10 C11 C16 116.0(6)
C13 C12 C11 121.5(6)
C12 C13 C14 119.5(7)
C13 C14 C15 121.5(6)
C14 C15 C16 120.3(6)
N2 C16 C15 120.8(5)
N2 C16 C11 121.8(6)
C15 C16 C11 117.4(6)
N3 C17 C18 111.0(4)
N4 C18 C19 122.0(5)
N4 C18 C17 118.6(4)
C19 C18 C17 119.5(4)
C20 C19 C18 119.3(5)
C19 C20 C21 120.5(5)
C20 C21 C22 123.2(5)
C20 C21 C26 118.0(5)
C22 C21 C26 118.7(5)
C23 C22 C21 120.4(5)
C22 C23 C24 120.5(5)
C25 C24 C23 121.5(5)
C24 C25 C26 118.5(5)
N4 C26 C25 119.0(4)
N4 C26 C21 120.7(5)
C25 C26 C21 120.2(5)
N6 C27 C32 110.2(4)
N6 C27 C28 111.9(4)
C32 C27 C28 110.7(5)
C29 C28 C27 113.1(5)
C28 C29 C30 110.0(5)
C31 C30 C29 109.8(5)
C30 C31 C32 110.9(5)
N8 C32 C27 107.3(4)
N8 C32 C31 115.2(5)
C27 C32 C31 110.7(4)
N6 C33 C34 110.7(4)
N7 C34 C35 123.6(6)
N7 C34 C33 117.0(5)
C35 C34 C33 119.4(5)
C36 C35 C34 118.6(6)
C35 C36 C37 120.1(6)
C36 C37 C42 118.3(6)
C36 C37 C38 122.9(6)
C42 C37 C38 118.8(6)
C39 C38 C37 121.4(6)
C38 C39 C40 119.1(6)
C41 C40 C39 121.3(6)
C40 C41 C42 119.9(6)
N7 C42 C41 119.4(5)
N7 C42 C37 121.3(5)
C41 C42 C37 119.3(5)
N8 C43 C44 111.2(5)
N9 C44 C45 122.8(7)
N9 C44 C43 117.7(5)
C45 C44 C43 119.6(6)
C46 C45 C44 120.5(7)
C45 C46 C47 119.8(7)
C48 C47 C52 119.7(8)
C48 C47 C46 123.3(7)
C52 C47 C46 116.9(7)
C49 C48 C47 120.8(7)
C48 C49 C50 120.2(7)
C51 C50 C49 120.2(8)
C50 C51 C52 120.8(6)
N9 C52 C51 120.1(5)
N9 C52 C47 121.6(6)
C51 C52 C47 118.2(6)
N11 C53 C54 113.1(4)
N11 C53 C58 107.7(4)
C54 C53 C58 110.5(4)
C53 C54 C55 110.8(5)
C54 C55 C56 111.5(6)
C57 C56 C55 109.3(5)
C56 C57 C58 112.0(5)
N13 C58 C57 114.6(4)
N13 C58 C53 107.4(4)
C57 C58 C53 110.3(4)
N11 C59 C60 111.2(5)
N12 C60 C61 121.9(6)
N12 C60 C59 119.2(5)
C61 C60 C59 118.8(6)
C62 C61 C60 119.9(7)
C61 C62 C63 121.1(6)
C62 C63 C64 125.8(7)
C62 C63 C68 116.5(6)
C64 C63 C68 117.8(7)
C65 C64 C63 121.6(7)
C64 C65 C66 120.8(7)
C67 C66 C65 119.4(7)
C66 C67 C68 121.4(7)
N12 C68 C67 119.6(5)
N12 C68 C63 121.4(6)
C67 C68 C63 119.0(6)
N13 C69 C70 112.4(4)
N14 C70 C71 122.1(6)
N14 C70 C69 118.4(5)
C71 C70 C69 119.4(6)
C72 C71 C70 120.7(7)
C71 C72 C73 119.7(7)
C72 C73 C78 118.4(7)
C72 C73 C74 124.4(9)
C78 C73 C74 117.0(9)
C75 C74 C73 123.5(11)
C74 C75 C76 118.2(11)
C77 C76 C75 122.4(10)
C76 C77 C78 118.9(8)
N14 C78 C77 119.2(6)
N14 C78 C73 121.0(7)
C77 C78 C73 119.8(7)
C1 N1 C7 116.3(5)
C1 N1 Zn1 107.6(3)
C7 N1 Zn1 107.6(4)
C8 N2 C16 119.4(5)
C8 N2 Zn1 112.0(4)
C16 N2 Zn1 128.2(4)
C6 N3 C17 117.1(4)
C6 N3 Zn1 105.5(3)
C17 N3 Zn1 107.1(3)
C18 N4 C26 119.3(4)
C18 N4 Zn1 112.5(3)
C26 N4 Zn1 128.0(3)
O2 N5 O3 121.6(5)
O2 N5 O1 119.8(5)
O3 N5 O1 118.6(4)
C33 N6 C27 116.6(4)
C33 N6 Zn2 107.7(3)
C27 N6 Zn2 110.1(3)
C34 N7 C42 118.1(5)
C34 N7 Zn2 112.1(4)
C42 N7 Zn2 129.5(4)
C43 N8 C32 114.9(5)
C43 N8 Zn2 105.3(4)
C32 N8 Zn2 105.9(4)
C44 N9 C52 118.2(5)
C44 N9 Zn2 112.9(4)
C52 N9 Zn2 128.7(4)
O5 N10 O6 121.5(9)
O5 N10 O4 120.7(9)
O6 N10 O4 117.8(7)
C59 N11 C53 113.1(5)
C59 N11 Zn3 107.1(3)
C53 N11 Zn3 108.5(3)
C60 N12 C68 119.2(5)
C60 N12 Zn3 111.6(4)
C68 N12 Zn3 129.1(4)
C69 N13 C58 114.0(4)
C69 N13 Zn3 108.9(3)
C58 N13 Zn3 109.1(3)
C70 N14 C78 118.2(5)
C70 N14 Zn3 113.0(4)
C78 N14 Zn3 127.9(4)
O9 N15 O10 119.3(6)
O9 N15 O8 120.7(5)
O10 N15 O8 120.0(6)
O11 N16 O13 120.5(6)
O11 N16 O12 119.8(5)
O13 N16 O12 119.7(5)
O14 N17 O15 128.2(12)
O14 N17 O16 108.8(14)
O15 N17 O16 122.1(11)
O18B N18 O19A 87(3)
O18B N18 O19B 35(3)
O19A N18 O19B 121.3(14)
O18B N18 O17B 140(3)
O19A N18 O17B 106.8(14)
O19B N18 O17B 114.5(17)
O18B N18 O18A 98(3)
O19A N18 O18A 132.2(12)
O19B N18 O18A 80.8(13)
O17B N18 O18A 98.5(14)
O18B N18 O17A 163(3)
O19A N18 O17A 76.2(13)
O19B N18 O17A 159.3(18)
O17B N18 O17A 45.7(12)
O18A N18 O17A 95.3(14)
N5 O1 Zn1 102.3(3)
N10 O4 Zn2 84.8(5)
N10 O6 Zn2 101.4(5)
O17B O17A N18 66.5(19)
O17B O17A O19A 103(2)
N18 O17A O19A 51.1(11)
O17A O17B N18 68(2)
N18 O18A O19B 49.3(10)
N18 O18A O18B 38.1(17)
O19B O18A O18B 23.6(18)
O19B O18B N18 82(5)
O19B O18B O19A 129(7)
N18 O18B O19A 49(2)
O19B O18B O18A 64(4)
N18 O18B O18A 43.5(19)
O19A O18B O18A 83(3)
N18 O19A O17A 52.7(9)
N18 O19A O18B 43.7(18)
O17A O19A O18B 96(2)
O18B O19B N18 63(5)
O18B O19B O18A 93(5)
N18 O19B O18A 49.9(9)
N1 Zn1 N4 110.63(19)
N1 Zn1 N2 81.94(19)
N4 Zn1 N2 120.40(16)
N1 Zn1 N3 84.11(18)
N4 Zn1 N3 80.07(16)
N2 Zn1 N3 158.37(16)
N1 Zn1 O1 143.76(19)
N4 Zn1 O1 102.59(15)
N2 Zn1 O1 93.73(16)
N3 Zn1 O1 87.81(16)
N6 Zn2 N9 110.20(18)
N6 Zn2 N7 80.08(18)
N9 Zn2 N7 121.11(19)
N6 Zn2 O6 153.0(2)
N9 Zn2 O6 93.8(2)
N7 Zn2 O6 98.34(18)
N6 Zn2 N8 82.18(19)
N9 Zn2 N8 79.2(2)
N7 Zn2 N8 156.8(2)
O6 Zn2 N8 90.7(2)
N6 Zn2 O4 97.1(2)
N9 Zn2 O4 144.41(19)
N7 Zn2 O4 84.91(16)
O6 Zn2 O4 55.98(19)
N8 Zn2 O4 82.6(2)
O7 Zn3 N14 102.44(18)
O7 Zn3 N13 157.43(17)
N14 Zn3 N13 80.58(18)
O7 Zn3 N12 92.71(16)
N14 Zn3 N12 120.38(17)
N13 Zn3 N12 105.14(18)
O7 Zn3 N11 87.52(18)
N14 Zn3 N11 156.77(18)
N13 Zn3 N11 82.43(17)
N12 Zn3 N11 79.41(19)

loop_
_geom_bond_atom_site_label_1
_geom_bond_atom_site_label_2
_geom_bond_distance
C1 N1 1.468(7)
C1 C6 1.534(7)
C1 C2 1.541(8)
C2 C3 1.488(10)
C3 C4 1.500(11)
C4 C5 1.546(10)
C5 C6 1.529(8)
C6 N3 1.463(7)
C7 N1 1.471(7)
C7 C8 1.504(8)
C8 N2 1.311(6)
C8 C9 1.418(8)
C9 C10 1.360(9)
C10 C11 1.401(9)
C11 C12 1.394(9)
C11 C16 1.427(8)
C12 C13 1.344(9)
C13 C14 1.375(8)
C14 C15 1.384(8)
C15 C16 1.396(8)
C16 N2 1.381(7)
C17 N3 1.467(6)
C17 C18 1.515(7)
C18 N4 1.331(6)
C18 C19 1.411(7)
C19 C20 1.360(7)
C20 C21 1.404(7)
C21 C22 1.411(7)
C21 C26 1.413(7)
C22 C23 1.328(7)
C23 C24 1.404(7)
C24 C25 1.365(7)
C25 C26 1.392(7)
C26 N4 1.387(6)
C27 N6 1.479(7)
C27 C32 1.513(7)
C27 C28 1.545(8)
C28 C29 1.524(8)
C29 C30 1.546(9)
C30 C31 1.521(8)
C31 C32 1.527(7)
C32 N8 1.484(7)
C33 N6 1.459(7)
C33 C34 1.540(8)
C34 N7 1.314(7)
C34 C35 1.409(8)
C35 C36 1.360(8)
C36 C37 1.400(8)
C37 C42 1.403(8)
C37 C38 1.415(8)
C38 C39 1.349(9)
C39 C40 1.404(9)
C40 C41 1.367(8)
C41 C42 1.402(7)
C42 N7 1.389(7)
C43 N8 1.477(8)
C43 C44 1.496(8)
C44 N9 1.339(7)
C44 C45 1.390(8)
C45 C46 1.336(10)
C46 C47 1.435(10)
C47 C48 1.393(10)
C47 C52 1.419(8)
C48 C49 1.369(10)
C49 C50 1.400(10)
C50 C51 1.367(8)
C51 C52 1.414(8)
C52 N9 1.377(7)
C53 N11 1.493(6)
C53 C54 1.520(7)
C53 C58 1.548(7)
C54 C55 1.527(8)
C55 C56 1.532(9)
C56 C57 1.500(8)
C57 C58 1.528(7)
C58 N13 1.483(6)
C59 N11 1.454(7)
C59 C60 1.491(8)
C60 N12 1.315(6)
C60 C61 1.435(8)
C61 C62 1.317(9)
C62 C63 1.411(9)
C63 C64 1.412(9)
C63 C68 1.444(8)
C64 C65 1.344(10)
C65 C66 1.414(11)
C66 C67 1.373(9)
C67 C68 1.393(8)
C68 N12 1.366(7)
C69 N13 1.479(6)
C69 C70 1.495(7)
C70 N14 1.329(7)
C70 C71 1.403(8)
C71 C72 1.342(10)
C72 C73 1.397(10)
C73 C78 1.412(10)
C73 C74 1.436(11)
C74 C75 1.322(14)
C75 C76 1.394(13)
C76 C77 1.388(10)
C77 C78 1.401(9)
C78 N14 1.396(7)
N1 Zn1 2.064(5)
N2 Zn1 2.101(4)
N3 Zn1 2.134(4)
N4 Zn1 2.081(4)
N5 O2 1.241(5)
N5 O3 1.243(5)
N5 O1 1.275(5)
N6 Zn2 2.075(4)
N7 Zn2 2.121(4)
N8 Zn2 2.152(6)
N9 Zn2 2.081(4)
N10 O5 1.234(7)
N10 O6 1.248(8)
N10 O4 1.292(8)
N11 Zn3 2.118(5)
N12 Zn3 2.113(4)
N13 Zn3 2.098(5)
N14 Zn3 2.097(5)
N15 O9 1.222(6)
N15 O10 1.231(5)
N15 O8 1.254(6)
N16 O11 1.218(6)
N16 O13 1.222(6)
N16 O12 1.238(6)
N17 O14 1.076(12)
N17 O15 1.136(12)
N17 O16 1.233(10)
N18 O18B 1.12(5)
N18 O19A 1.223(11)
N18 O19B 1.24(2)
N18 O17B 1.238(19)
N18 O18A 1.248(15)
N18 O17A 1.25(2)
O1 Zn1 2.137(3)
O4 Zn2 2.461(5)
O6 Zn2 2.131(5)
O7 Zn3 2.092(4)
O17A O17B 0.97(2)
O17A O19A 1.53(3)
O18A O19B 1.61(2)
O18A O18B 1.79(5)
O18B O19B 0.72(5)
O18B O19A 1.62(5)
